data_9010981
loop_
_publ_author_name
'Nitta, I.'
'Tomiie, Y.'
'Koo, C. H.'

_publ_section_title
;
 On the relation among the results of various
 investigations on potassium bicarbonate, KHCO3
;
_journal_issue 1
_journal_name_full 'Acta Crystallographica'
_journal_page_first 140
_journal_page_last 141
_journal_paper_doi 10.1107/S0365110X54000400
_journal_volume 7
_journal_year 1954
_chemical_formula_sum 'C K O3'
_chemical_name_mineral Kalicinite
_space_group_IT_number 14
_symmetry_space_group_name_Hall '-P 2yab'
_symmetry_space_group_name_H-M 'P 1 21/a 1'
_cell_angle_alpha 90
_cell_angle_beta 104.52
_cell_angle_gamma 90
_cell_formula_units_Z 4
_cell_length_a 15.176
_cell_length_b 5.630
_cell_length_c 3.708
_cell_volume 306.696
_database_code_amcsd 0009158
_exptl_crystal_density_diffrn 2.146
_cod_original_formula_sum 'K C O3'
_cod_database_code 9010981

loop_
_space_group_symop_operation_xyz
x,y,z
1/2+x,1/2-y,z
1/2-x,1/2+y,-z
-x,-y,-z

loop_
_atom_site_label
_atom_site_fract_x
_atom_site_fract_y
_atom_site_fract_z
_atom_site_type_symbol
_atom_site_attached_hydrogens
K 0.16330 0.02100 0.30100 K 0
C 0.11770 0.52900 -0.15000 C 0
OI 0.19600 0.54100 0.07800 O 0
OII 0.08130 0.72500 -0.31700 O 0
OIII 0.07890 0.32000 -0.23300 O 0

loop_
_cod_changelog_entry_id
_cod_changelog_entry_author
_cod_changelog_entry_date
_cod_changelog_entry_text
1
;cod-tools version 3.8.0
Id: cif_guess_AMCSD_atom_types 9581 2023-05-17 12:35:41Z saulius
;
2023-05-23T09:20:28+03:00
;Derived atom types and hydrogen counts
from atom names that follow the AMCSD naming convention
(Wat == water, O-H == hydroxyl).
;

loop_
_cod_related_entry_id
_cod_related_entry_database
_cod_related_entry_code
1 AMCSD 0009158
